data_4348775
loop_
_publ_author_name
'Shen, Jun-Ju'
'Li, Xiang-Xia'
'Yu, Tan-Lai'
'Wang, Feng'
'Hao, Peng-Fei'
'Fu, Yun-Long'

_publ_section_title
;
 Ultrasensitive Photochromic Iodocuprate(I) Hybrid.
;
_journal_issue 17
_journal_name_full 'Inorganic chemistry'
_journal_page_first 8271
_journal_page_last 8273
_journal_paper_doi 10.1021/acs.inorgchem.6b01599
_journal_volume 55
_journal_year 2016
_chemical_formula_moiety '2(Cu2 I3), C10 H17 N3 O'
_chemical_formula_sum 'C10 H17 Cu4 I6 N3 O'
_chemical_formula_weight 1210.83
_space_group_IT_number 61
_space_group_name_Hall '-P 2ac 2ab'
_space_group_name_H-M_alt 'P b c a'
_symmetry_cell_setting orthorhombic
_symmetry_space_group_name_Hall '-P 2ac 2ab'
_symmetry_space_group_name_H-M 'P b c a'
_atom_sites_solution_hydrogens geom
_atom_sites_solution_primary direct
_atom_sites_solution_secondary difmap
_audit_creation_method SHELXL-97
_cell_angle_alpha 90.00
_cell_angle_beta 90.00
_cell_angle_gamma 90.00
_cell_formula_units_Z 8
_cell_length_a 8.3567(3)
_cell_length_b 18.6751(8)
_cell_length_c 32.4747(14)
_cell_measurement_reflns_used 4220
_cell_measurement_temperature 293(2)
_cell_measurement_theta_max 30.6810
_cell_measurement_theta_min 2.9470
_cell_volume 5068.1(4)
_computing_cell_refinement
;
CrysAlisPro, Agilent Technologies,
Version 1.171.37.33 (release 27-03-2014 CrysAlis171 .NET)
(compiled Mar 27 2014,17:12:48)
;
_computing_data_collection
;
CrysAlisPro, Agilent Technologies,
Version 1.171.37.33 (release 27-03-2014 CrysAlis171 .NET)
(compiled Mar 27 2014,17:12:48)
;
_computing_data_reduction
;
CrysAlisPro, Agilent Technologies,
Version 1.171.37.33 (release 27-03-2014 CrysAlis171 .NET)
(compiled Mar 27 2014,17:12:48)
;
_computing_structure_refinement 'SHELXL-97 (Sheldrick, 1997)'
_computing_structure_solution 'SHELXS-97 (Sheldrick, 1990)'
_diffrn_ambient_temperature 293(2)
_diffrn_detector_area_resol_mean 16.0710
_diffrn_measured_fraction_theta_full 0.998
_diffrn_measured_fraction_theta_max 0.998
_diffrn_measurement_device_type 'Xcalibur, Eos, Gemini'
_diffrn_radiation_monochromator graphite
_diffrn_radiation_source 'fine-focus sealed tube'
_diffrn_radiation_type MoK\a
_diffrn_radiation_wavelength 0.71073
_diffrn_reflns_av_R_equivalents 0.0432
_diffrn_reflns_av_sigmaI/netI 0.0332
_diffrn_reflns_limit_h_max 9
_diffrn_reflns_limit_h_min -9
_diffrn_reflns_limit_k_max 22
_diffrn_reflns_limit_k_min -16
_diffrn_reflns_limit_l_max 38
_diffrn_reflns_limit_l_min -29
_diffrn_reflns_number 13526
_diffrn_reflns_theta_full 25.00
_diffrn_reflns_theta_max 25.00
_diffrn_reflns_theta_min 2.74
_exptl_absorpt_coefficient_mu 10.626
_exptl_absorpt_correction_T_max 0.6186
_exptl_absorpt_correction_T_min 0.2251
_exptl_absorpt_correction_type multi-scan
_exptl_absorpt_process_details
;
CrysAlisPro, Agilent Technologies,
Version 1.171.37.33 (release 27-03-2014 CrysAlis171 .NET)
(compiled Mar 27 2014,17:12:48)
Empirical absorption correction using spherical harmonics,
 implemented in SCALE3 ABSPACK scaling algorithm.
;
_exptl_crystal_colour yellow
_exptl_crystal_density_diffrn 3.174
_exptl_crystal_density_method 'not measured'
_exptl_crystal_description rod
_exptl_crystal_F_000 4320
_exptl_crystal_size_max 0.20
_exptl_crystal_size_mid 0.10
_exptl_crystal_size_min 0.05
_refine_diff_density_max 1.562
_refine_diff_density_min -1.826
_refine_diff_density_rms 0.216
_refine_ls_extinction_method none
_refine_ls_goodness_of_fit_ref 1.071
_refine_ls_hydrogen_treatment mixed
_refine_ls_matrix_type full
_refine_ls_number_parameters 221
_refine_ls_number_reflns 4444
_refine_ls_number_restraints 145
_refine_ls_restrained_S_all 1.089
_refine_ls_R_factor_all 0.0563
_refine_ls_R_factor_gt 0.0493
_refine_ls_shift/su_max 0.001
_refine_ls_shift/su_mean 0.000
_refine_ls_structure_factor_coef Fsqd
_refine_ls_weighting_details 'calc w=1/[\s^2^(Fo^2^)+(0.0565P)^2^+41.2694P] where P=(Fo^2^+2Fc^2^)/3'
_refine_ls_weighting_scheme calc
_refine_ls_wR_factor_gt 0.1207
_refine_ls_wR_factor_ref 0.1246
_reflns_number_gt 3880
_reflns_number_total 4444
_reflns_threshold_expression >2sigma(I)
_cod_data_source_file ic6b01599_si_002.cif
_cod_data_source_block compound1P
_cod_depositor_comments
;
The following automatic conversions were performed:

data item '_exptl_absorpt_correction_type' value 'Multi-scan' was
changed to 'multi-scan' in accordance with the
/home/saulius/struct/COD-crude-data/automatic-downloads/DataCite-retrospective/ACS/depositions/lib/dictionaries/cif_core.dic
dictionary named 'cif_core.dic' version 2.4.2 last updated on
2011-04-26.

Automatic conversion script
Id: cif_fix_values 6909 2019-04-08 15:41:33Z antanas 
;
_cod_original_sg_symbol_Hall '-P 2ac 2ab  '
_cod_database_code 4348775

loop_
_symmetry_equiv_pos_as_xyz
'x, y, z'
'-x+1/2, -y, z+1/2'
'-x, y+1/2, -z+1/2'
'x+1/2, -y+1/2, -z'
'-x, -y, -z'
'x-1/2, y, -z-1/2'
'x, -y-1/2, z-1/2'
'-x-1/2, y-1/2, z'

loop_
_atom_site_label
_atom_site_type_symbol
_atom_site_fract_x
_atom_site_fract_y
_atom_site_fract_z
_atom_site_U_iso_or_equiv
_atom_site_adp_type
_atom_site_occupancy
_atom_site_symmetry_multiplicity
_atom_site_calc_flag
_atom_site_refinement_flags
Cu1 Cu 0.90348(19) 0.74048(12) 0.77010(6) 0.0817(6) Uani 1 1 d U
Cu2 Cu 1.1305(2) 0.78924(12) 0.72119(7) 0.0974(7) Uani 1 1 d U
Cu3 Cu 0.88430(19) 0.04680(11) 1.00504(6) 0.0814(5) Uani 1 1 d U
Cu4 Cu 0.62344(19) 0.01035(11) 0.97448(6) 0.0756(5) Uani 1 1 d U
I1 I 1.14650(8) 0.66025(4) 0.75764(2) 0.0506(2) Uani 1 1 d U
I2 I 0.88403(8) 0.86686(4) 0.72337(2) 0.0535(2) Uani 1 1 d U
I3 I 0.80390(9) 0.77856(4) 0.84498(2) 0.0519(2) Uani 1 1 d U
I4 I 0.74063(10) 0.14189(4) 0.95703(2) 0.0565(2) Uani 1 1 d U
I5 I 0.86685(9) -0.07954(6) 0.95440(3) 0.0756(3) Uani 1 1 d U
I6 I 0.64460(8) 0.00992(4) 1.06015(2) 0.0493(2) Uani 1 1 d U
O1 O 0.6938(8) 0.6336(4) 0.6350(2) 0.0552(19) Uani 1 1 d U
N1 N 1.2069(9) 0.5369(4) 0.6610(2) 0.0394(18) Uani 1 1 d U
N2 N 0.9073(11) 0.6846(5) 0.6034(3) 0.061(3) Uani 1 1 d DU
H2 H 1.0084 0.6808 0.5988 0.073 Uiso 1 1 calc R
N3 N 0.8235(10) 0.7418(5) 0.5849(3) 0.046(2) Uani 1 1 d DU
C1 C 0.9465(11) 0.5790(5) 0.6453(3) 0.041(2) Uani 1 1 d U
C2 C 0.8848(14) 0.5166(7) 0.6609(4) 0.060(3) Uani 1 1 d U
H2A H 0.7747 0.5093 0.6611 0.072 Uiso 1 1 calc R
C3 C 0.9842(15) 0.4653(7) 0.6760(4) 0.069(3) Uani 1 1 d U
H3 H 0.9425 0.4230 0.6867 0.083 Uiso 1 1 calc R
C4 C 1.1473(13) 0.4764(6) 0.6754(4) 0.054(3) Uani 1 1 d U
H4 H 1.2159 0.4410 0.6852 0.065 Uiso 1 1 calc R
C5 C 1.3803(13) 0.5484(7) 0.6609(4) 0.063(3) Uani 1 1 d U
H5A H 1.4290 0.5192 0.6817 0.094 Uiso 1 1 calc R
H5B H 1.4027 0.5979 0.6664 0.094 Uiso 1 1 calc R
H5C H 1.4229 0.5357 0.6344 0.094 Uiso 1 1 calc R
C6 C 1.1092(11) 0.5881(5) 0.6459(3) 0.041(2) Uani 1 1 d U
H6 H 1.1531 0.6303 0.6358 0.049 Uiso 1 1 calc R
C7 C 0.8353(11) 0.6351(6) 0.6280(3) 0.041(2) Uani 1 1 d U
C8 C 0.752(2) 0.7877(9) 0.6173(5) 0.098(5) Uani 1 1 d U
H8A H 0.6877 0.7589 0.6353 0.147 Uiso 1 1 calc R
H8B H 0.6862 0.8237 0.6047 0.147 Uiso 1 1 calc R
H8C H 0.8356 0.8103 0.6328 0.147 Uiso 1 1 calc R
C9 C 0.9432(18) 0.7851(8) 0.5612(5) 0.085(4) Uani 1 1 d U
H9A H 1.0227 0.8036 0.5797 0.128 Uiso 1 1 calc R
H9B H 0.8899 0.8242 0.5478 0.128 Uiso 1 1 calc R
H9C H 0.9939 0.7553 0.5409 0.128 Uiso 1 1 calc R
C10 C 0.695(2) 0.7157(10) 0.5570(5) 0.104(5) Uani 1 1 d U
H10A H 0.7402 0.6850 0.5364 0.156 Uiso 1 1 calc R
H10B H 0.6437 0.7558 0.5440 0.156 Uiso 1 1 calc R
H10C H 0.6170 0.6894 0.5727 0.156 Uiso 1 1 calc R

loop_
_atom_site_aniso_label
_atom_site_aniso_U_11
_atom_site_aniso_U_22
_atom_site_aniso_U_33
_atom_site_aniso_U_23
_atom_site_aniso_U_13
_atom_site_aniso_U_12
Cu1 0.0442(8) 0.1155(16) 0.0855(11) -0.0197(11) 0.0106(8) 0.0127(9)
Cu2 0.0810(12) 0.1058(16) 0.1052(14) 0.0449(12) 0.0430(10) 0.0545(11)
Cu3 0.0531(9) 0.0886(13) 0.1024(13) -0.0034(11) -0.0196(9) -0.0071(9)
Cu4 0.0561(9) 0.0839(13) 0.0868(11) 0.0055(10) -0.0154(8) -0.0191(8)
I1 0.0349(4) 0.0548(5) 0.0622(4) 0.0163(3) 0.0083(3) 0.0037(3)
I2 0.0448(4) 0.0521(4) 0.0637(4) 0.0077(3) -0.0025(3) 0.0149(3)
I3 0.0601(4) 0.0523(4) 0.0432(4) -0.0040(3) -0.0043(3) -0.0028(3)
I4 0.0622(5) 0.0546(5) 0.0525(4) 0.0055(3) 0.0075(3) -0.0162(4)
I5 0.0453(4) 0.0840(7) 0.0977(7) -0.0494(5) -0.0088(4) 0.0032(4)
I6 0.0486(4) 0.0535(4) 0.0458(4) 0.0087(3) -0.0070(3) -0.0078(3)
O1 0.037(4) 0.065(5) 0.064(4) 0.005(4) 0.008(3) 0.005(3)
N1 0.039(4) 0.034(4) 0.045(4) -0.002(3) 0.003(3) 0.001(3)
N2 0.045(5) 0.060(5) 0.079(5) 0.027(5) 0.007(4) 0.011(4)
N3 0.049(4) 0.038(4) 0.052(4) 0.002(4) -0.002(4) 0.012(4)
C1 0.038(5) 0.043(5) 0.041(4) 0.004(4) 0.001(4) -0.005(4)
C2 0.049(6) 0.057(6) 0.074(6) 0.021(5) -0.001(5) -0.008(5)
C3 0.063(6) 0.049(6) 0.096(7) 0.030(6) -0.004(6) -0.019(5)
C4 0.056(6) 0.042(5) 0.065(6) 0.016(5) 0.001(5) -0.003(5)
C5 0.046(5) 0.064(7) 0.077(6) 0.008(6) -0.006(5) 0.008(5)
C6 0.042(5) 0.034(5) 0.046(5) 0.004(4) 0.006(4) -0.001(4)
C7 0.038(5) 0.043(5) 0.042(4) 0.001(4) 0.006(4) 0.005(4)
C8 0.113(9) 0.083(8) 0.099(8) -0.009(7) 0.019(7) 0.018(7)
C9 0.083(7) 0.079(8) 0.094(7) 0.030(6) 0.011(6) 0.014(6)
C10 0.119(9) 0.101(9) 0.092(8) 0.009(7) -0.031(7) -0.011(8)

loop_
_atom_type_symbol
_atom_type_description
_atom_type_scat_dispersion_real
_atom_type_scat_dispersion_imag
_atom_type_scat_source
C C 0.0033 0.0016 'International Tables Vol C Tables 4.2.6.8 and 6.1.1.4'
H H 0.0000 0.0000 'International Tables Vol C Tables 4.2.6.8 and 6.1.1.4'
N N 0.0061 0.0033 'International Tables Vol C Tables 4.2.6.8 and 6.1.1.4'
O O 0.0106 0.0060 'International Tables Vol C Tables 4.2.6.8 and 6.1.1.4'
Cu Cu 0.3201 1.2651 'International Tables Vol C Tables 4.2.6.8 and 6.1.1.4'
I I -0.4742 1.8119 'International Tables Vol C Tables 4.2.6.8 and 6.1.1.4'

loop_
_geom_angle_atom_site_label_1
_geom_angle_atom_site_label_2
_geom_angle_atom_site_label_3
_geom_angle
_geom_angle_site_symmetry_1
_geom_angle_site_symmetry_3
Cu2 Cu1 I1 165.26(11) 6_557 .
Cu2 Cu1 I3 60.63(6) 6_557 .
I1 Cu1 I3 123.27(8) . .
Cu2 Cu1 I1 61.38(6) 6_557 6_557
I1 Cu1 I1 104.33(8) . 6_557
I3 Cu1 I1 101.47(6) . 6_557
Cu2 Cu1 I2 72.49(9) 6_557 .
I1 Cu1 I2 116.92(7) . .
I3 Cu1 I2 104.50(7) . .
I1 Cu1 I2 103.53(6) 6_557 .
Cu1 Cu2 I2 164.34(14) 6_657 .
Cu1 Cu2 I3 63.38(6) 6_657 6_657
I2 Cu2 I3 121.53(8) . 6_657
Cu1 Cu2 I1 64.76(7) 6_657 .
I2 Cu2 I1 122.97(7) . .
I3 Cu2 I1 105.52(7) 6_657 .
I5 Cu3 Cu3 67.76(7) 5_757 5_757
I5 Cu3 I4 121.02(8) 5_757 .
Cu3 Cu3 I4 134.91(13) 5_757 .
I5 Cu3 I6 108.48(8) 5_757 .
Cu3 Cu3 I6 116.54(12) 5_757 .
I4 Cu3 I6 102.64(6) . .
I5 Cu3 I5 122.38(7) 5_757 .
Cu3 Cu3 I5 54.62(7) 5_757 .
I4 Cu3 I5 100.96(7) . .
I6 Cu3 I5 97.38(6) . .
I6 Cu4 Cu4 64.64(6) 5_657 5_657
I6 Cu4 I4 111.26(7) 5_657 .
Cu4 Cu4 I4 122.71(12) 5_657 .
I6 Cu4 I5 117.57(8) 5_657 .
Cu4 Cu4 I5 129.57(12) 5_657 .
I4 Cu4 I5 103.88(6) . .
I6 Cu4 I6 119.89(7) 5_657 .
Cu4 Cu4 I6 55.25(7) 5_657 .
I4 Cu4 I6 100.88(6) . .
I5 Cu4 I6 100.97(6) . .
Cu1 I1 Cu2 60.31(6) . .
Cu1 I1 Cu1 110.52(9) . 6_657
Cu2 I1 Cu1 53.87(6) . 6_657
Cu2 I2 Cu1 58.98(5) . .
Cu2 I3 Cu1 55.99(6) 6_557 .
Cu3 I4 Cu4 55.40(5) . .
Cu3 I5 Cu4 109.89(6) 5_757 .
Cu3 I5 Cu3 57.62(7) 5_757 .
Cu4 I5 Cu3 52.74(5) . .
Cu4 I6 Cu3 112.90(6) 5_657 .
Cu4 I6 Cu4 60.11(7) 5_657 .
Cu3 I6 Cu4 53.20(5) . .
C4 N1 C6 120.5(9) . .
C4 N1 C5 120.0(9) . .
C6 N1 C5 119.5(9) . .
C7 N2 N3 122.9(9) . .
C7 N2 H2 118.5 . .
N3 N2 H2 118.5 . .
N2 N3 C8 109.7(10) . .
N2 N3 C10 111.7(10) . .
C8 N3 C10 109.2(12) . .
N2 N3 C9 107.1(9) . .
C8 N3 C9 108.7(11) . .
C10 N3 C9 110.3(11) . .
C6 C1 C2 118.2(10) . .
C6 C1 C7 122.1(9) . .
C2 C1 C7 119.7(9) . .
C3 C2 C1 120.2(11) . .
C3 C2 H2A 119.9 . .
C1 C2 H2A 119.9 . .
C2 C3 C4 119.5(11) . .
C2 C3 H3 120.2 . .
C4 C3 H3 120.2 . .
N1 C4 C3 120.4(11) . .
N1 C4 H4 119.8 . .
C3 C4 H4 119.8 . .
N1 C5 H5A 109.5 . .
N1 C5 H5B 109.5 . .
H5A C5 H5B 109.5 . .
N1 C5 H5C 109.5 . .
H5A C5 H5C 109.5 . .
H5B C5 H5C 109.5 . .
N1 C6 C1 121.2(9) . .
N1 C6 H6 119.4 . .
C1 C6 H6 119.4 . .
O1 C7 N2 124.0(10) . .
O1 C7 C1 121.3(9) . .
N2 C7 C1 114.7(8) . .
N3 C8 H8A 109.5 . .
N3 C8 H8B 109.5 . .
H8A C8 H8B 109.5 . .
N3 C8 H8C 109.5 . .
H8A C8 H8C 109.5 . .
H8B C8 H8C 109.5 . .
N3 C9 H9A 109.5 . .
N3 C9 H9B 109.5 . .
H9A C9 H9B 109.5 . .
N3 C9 H9C 109.5 . .
H9A C9 H9C 109.5 . .
H9B C9 H9C 109.5 . .
N3 C10 H10A 109.5 . .
N3 C10 H10B 109.5 . .
H10A C10 H10B 109.5 . .
N3 C10 H10C 109.5 . .
H10A C10 H10C 109.5 . .
H10B C10 H10C 109.5 . .

loop_
_geom_bond_atom_site_label_1
_geom_bond_atom_site_label_2
_geom_bond_distance
_geom_bond_site_symmetry_2
Cu1 Cu2 2.473(2) 6_557
Cu1 I1 2.5560(18) .
Cu1 I3 2.6669(19) .
Cu1 I1 2.769(2) 6_557
Cu1 I2 2.811(2) .
Cu2 Cu1 2.473(2) 6_657
Cu2 I2 2.5196(17) .
Cu2 I3 2.5997(19) 6_657
Cu2 I1 2.687(2) .
Cu3 I5 2.5365(17) 5_757
Cu3 Cu3 2.627(4) 5_757
Cu3 I4 2.651(2) .
Cu3 I6 2.773(2) .
Cu3 I5 2.880(2) .
Cu4 I6 2.5348(16) 5_657
Cu4 Cu4 2.675(4) 5_657
Cu4 I4 2.705(2) .
Cu4 I5 2.717(2) .
Cu4 I6 2.788(2) .
I1 Cu1 2.769(2) 6_657
I3 Cu2 2.5997(19) 6_557
I5 Cu3 2.5365(17) 5_757
I6 Cu4 2.5348(16) 5_657
O1 C7 1.204(12) .
N1 C4 1.320(13) .
N1 C6 1.350(13) .
N1 C5 1.466(13) .
N2 C7 1.364(13) .
N2 N3 1.410(10) .
N2 H2 0.8600 .
N3 C8 1.483(17) .
N3 C10 1.490(18) .
N3 C9 1.499(17) .
C1 C6 1.370(14) .
C1 C2 1.373(15) .
C1 C7 1.509(14) .
C2 C3 1.360(17) .
C2 H2A 0.9300 .
C3 C4 1.379(16) .
C3 H3 0.9300 .
C4 H4 0.9300 .
C5 H5A 0.9600 .
C5 H5B 0.9600 .
C5 H5C 0.9600 .
C6 H6 0.9300 .
C8 H8A 0.9600 .
C8 H8B 0.9600 .
C8 H8C 0.9600 .
C9 H9A 0.9600 .
C9 H9B 0.9600 .
C9 H9C 0.9600 .
C10 H10A 0.9600 .
C10 H10B 0.9600 .
C10 H10C 0.9600 .

loop_
_geom_hbond_atom_site_label_D
_geom_hbond_atom_site_label_H
_geom_hbond_atom_site_label_A
_geom_hbond_distance_DH
_geom_hbond_distance_HA
_geom_hbond_distance_DA
_geom_hbond_angle_DHA
_geom_hbond_site_symmetry_A
N2 H2 I4 0.86 2.87 3.625(10) 147.9 3_756
